data_4107618
loop_
_publ_author_name
'Aura A. Eroy-Reveles'
'Yvonne Leung'
'Christine M. Beavers'
'Marilyn M. Olmstead'
'Pradip K. Mascharak'

_publ_contact_author_address
;Department of Chemistry & Biochemistry
University of California
1156 High Street
Santa Cruz, CA 95064 
;
_publ_contact_author_email ' pradip@chemistry.ucsc.edu'
_publ_contact_author_fax 831-459-2935
_publ_contact_author_name 'Pradip K. Mascharak'
_publ_contact_author_phone 831-459-4251
_publ_section_title
;
 Near-Infrared Light Activated Release of Nitric Oxide from Designed
 Photoactive Manganese Nitrosyls: Strategy, Design, and Potential as NO
 Donors
;
_journal_name_full 'Journal of the American Chemical Society'
_journal_page_first 4447
_journal_page_last 4458
_journal_paper_doi 10.1021/ja710265j
_journal_volume 130
_journal_year 2008
_chemical_formula_moiety ' C24 H22 Mn N6 O2, Cl O4, C H4 O'
_chemical_formula_sum 'C25 H26 Cl Mn N6 O7'
_chemical_formula_weight 612.91
_chemical_name_common '[Mn(PaPy~2~Q)(NO)]ClO~4~ CH~3~OH'
_chemical_name_systematic
; 
(N,N-bis(2-pyridylmethyl)amine-N-ethyl-2-quinoline-2- 
carboxamido)nitrosylmanganese(II) perchlorate methanol solvate

;
_space_group_IT_number 2
_symmetry_cell_setting triclinic
_symmetry_space_group_name_Hall '-P 1'
_symmetry_space_group_name_H-M 'P -1'
_atom_sites_solution_hydrogens geom
_atom_sites_solution_primary direct
_atom_sites_solution_secondary difmap
_audit_creation_method SHELXL-97
_cell_angle_alpha 63.558(6)
_cell_angle_beta 77.297(6)
_cell_angle_gamma 81.994(6)
_cell_formula_units_Z 2
_cell_length_a 7.193(3)
_cell_length_b 14.147(6)
_cell_length_c 14.691(6)
_cell_measurement_reflns_used 1873
_cell_measurement_temperature 90(2)
_cell_measurement_theta_max 29.5
_cell_measurement_theta_min 3
_cell_volume 1304.3(9)
_computing_cell_refinement 'SAINT 7.16 (Bruker, 2005)'
_computing_data_collection 'Apex2 (Bruker, 2005)'
_computing_data_reduction SAINT
_computing_molecular_graphics 'SHELXTL 5.1, XP (Sheldrick, 1994)'
_computing_publication_material SHELXL-97
_computing_structure_refinement 'SHELXL-97 (Sheldrick, 1997)'
_computing_structure_solution 'SHELXS-97 (Sheldrick, 1990)'
_diffrn_ambient_temperature 90(2)
_diffrn_detector_area_resol_mean 8.3
_diffrn_measured_fraction_theta_full 0.998
_diffrn_measured_fraction_theta_max 0.998
_diffrn_measurement_device_type 'Bruker ApexII'
_diffrn_measurement_method \w
_diffrn_radiation_monochromator graphite
_diffrn_radiation_source 'fine-focus sealed tube'
_diffrn_radiation_type MoK\a
_diffrn_radiation_wavelength 0.71073
_diffrn_reflns_av_R_equivalents 0.0581
_diffrn_reflns_av_sigmaI/netI 0.0645
_diffrn_reflns_limit_h_max 8
_diffrn_reflns_limit_h_min -8
_diffrn_reflns_limit_k_max 16
_diffrn_reflns_limit_k_min -16
_diffrn_reflns_limit_l_max 17
_diffrn_reflns_limit_l_min -17
_diffrn_reflns_number 13736
_diffrn_reflns_theta_full 25.25
_diffrn_reflns_theta_max 25.25
_diffrn_reflns_theta_min 3.04
_exptl_absorpt_coefficient_mu 0.667
_exptl_absorpt_correction_T_max 0.9611
_exptl_absorpt_correction_T_min 0.8200
_exptl_absorpt_correction_type multi-scan
_exptl_absorpt_process_details 'SADABS 2.10 (Sheldrick, 2003)'
_exptl_crystal_colour red
_exptl_crystal_density_diffrn 1.561
_exptl_crystal_description needle
_exptl_crystal_F_000 632
_exptl_crystal_size_max 0.31
_exptl_crystal_size_mid 0.07
_exptl_crystal_size_min 0.06
_refine_diff_density_max 0.962
_refine_diff_density_min -0.577
_refine_diff_density_rms 0.100
_refine_ls_extinction_method none
_refine_ls_goodness_of_fit_ref 1.006
_refine_ls_hydrogen_treatment mixed
_refine_ls_matrix_type full
_refine_ls_number_parameters 392
_refine_ls_number_reflns 4714
_refine_ls_number_restraints 0
_refine_ls_restrained_S_all 1.006
_refine_ls_R_factor_all 0.0785
_refine_ls_R_factor_gt 0.0525
_refine_ls_shift/su_max 0.003
_refine_ls_shift/su_mean 0.000
_refine_ls_structure_factor_coef Fsqd
_refine_ls_weighting_details 'calc w=1/[\s^2^(Fo^2^)+(0.0924P)^2^+0.1009P] where P=(Fo^2^+2Fc^2^)/3'
_refine_ls_weighting_scheme calc
_refine_ls_wR_factor_gt 0.1314
_refine_ls_wR_factor_ref 0.1464
_reflns_number_gt 3444
_reflns_number_total 4714
_reflns_threshold_expression I>2\s(I)
_cod_data_source_file ja710265j-file002.cif
_cod_data_source_block cb35
_cod_original_cell_volume 1304.4(9)
_cod_database_code 4107618

loop_
_symmetry_equiv_pos_as_xyz
'x, y, z'
'-x, -y, -z'

loop_
_atom_site_label
_atom_site_type_symbol
_atom_site_fract_x
_atom_site_fract_y
_atom_site_fract_z
_atom_site_U_iso_or_equiv
_atom_site_adp_type
_atom_site_occupancy
_atom_site_symmetry_multiplicity
_atom_site_calc_flag
_atom_site_refinement_flags
_atom_site_disorder_assembly
_atom_site_disorder_group
Mn1 Mn 0.60518(7) 0.30998(4) 0.29427(4) 0.02345(18) Uani 1 1 d . . .
Cl1 Cl 0.16638(12) 0.74156(7) 0.32550(7) 0.0335(3) Uani 1 1 d . . .
O1 O 0.2608(4) 0.4390(2) 0.0769(2) 0.0472(8) Uani 1 1 d . . .
O2 O 0.905(2) 0.2082(12) 0.4160(11) 0.0373(13) Uiso 0.247(10) 1 d P . .
O2B O 0.9293(7) 0.2344(4) 0.3960(4) 0.0373(13) Uiso 0.75 1 d P . .
O3 O 0.1923(4) 0.8205(2) 0.3583(2) 0.0497(8) Uani 1 1 d . A .
O4 O 0.3342(8) 0.6726(5) 0.3414(9) 0.062(3) Uani 0.691(17) 1 d P A 1
O5 O 0.1583(14) 0.7912(4) 0.2186(4) 0.063(3) Uani 0.691(17) 1 d P A 1
O6 O 0.0048(11) 0.6846(9) 0.3846(7) 0.074(3) Uani 0.691(17) 1 d P A 1
O7 O 0.010(3) 0.7845(11) 0.2676(18) 0.079(8) Uani 0.309(17) 1 d P A 2
O8 O 0.318(2) 0.7083(16) 0.2687(18) 0.077(7) Uani 0.309(17) 1 d P A 2
O9 O 0.094(4) 0.6476(17) 0.4151(16) 0.089(6) Uani 0.309(17) 1 d P A 2
N1 N 0.6659(4) 0.2754(2) 0.1664(2) 0.0260(7) Uani 1 1 d . B 2
N2 N 0.3960(4) 0.3892(2) 0.2215(2) 0.0270(7) Uani 1 1 d . B 2
N3 N 0.4567(4) 0.3613(2) 0.4025(2) 0.0306(7) Uani 1 1 d . B 2
N4 N 0.4379(4) 0.1828(2) 0.3875(2) 0.0267(7) Uani 1 1 d . B 2
N5 N 0.7239(4) 0.4526(2) 0.2324(2) 0.0251(6) Uani 1 1 d . B 2
N6 N 0.7873(4) 0.2523(2) 0.3580(2) 0.0228(6) Uani 1 1 d . B 2
C1 C 0.8119(5) 0.2119(3) 0.1395(3) 0.0277(8) Uani 1 1 d . B 2
C2 C 0.9725(5) 0.1763(3) 0.1901(3) 0.0349(9) Uani 1 1 d . B 2
H2A H 0.9813 0.1972 0.2422 0.042 Uiso 1 1 calc R B 2
C3 C 1.1144(6) 0.1125(3) 0.1649(3) 0.0398(10) Uani 1 1 d . B 2
H3A H 1.2195 0.0889 0.2003 0.048 Uiso 1 1 calc R B 2
C4 C 1.1073(5) 0.0812(3) 0.0874(3) 0.0369(9) Uani 1 1 d . B 2
H4A H 1.2055 0.0355 0.0719 0.044 Uiso 1 1 calc R B 2
C5 C 0.9576(5) 0.1171(3) 0.0339(3) 0.0314(8) Uani 1 1 d . B 2
H5A H 0.9544 0.0974 -0.0197 0.038 Uiso 1 1 calc R B 2
C6 C 0.8078(5) 0.1836(3) 0.0586(3) 0.0293(8) Uani 1 1 d . B 2
C7 C 0.6576(5) 0.2256(3) 0.0011(3) 0.0342(9) Uani 1 1 d . B 2
H7A H 0.6515 0.2075 -0.0532 0.041 Uiso 1 1 calc R B 2
C8 C 0.5218(5) 0.2925(3) 0.0251(3) 0.0360(9) Uani 1 1 d . B 2
H8A H 0.4225 0.3235 -0.0140 0.043 Uiso 1 1 calc R B 2
C9 C 0.5296(5) 0.3151(3) 0.1076(3) 0.0293(8) Uani 1 1 d . B 2
C10 C 0.3786(5) 0.3895(3) 0.1345(3) 0.0328(9) Uani 1 1 d . B 2
C11 C 0.2789(6) 0.4625(3) 0.2584(3) 0.0357(9) Uani 1 1 d . B 2
H11A H 0.1505 0.4743 0.2400 0.043 Uiso 1 1 calc R B 2
H11B H 0.3391 0.5314 0.2274 0.043 Uiso 1 1 calc R B 2
C12 C 0.2653(6) 0.4110(3) 0.3746(3) 0.0379(9) Uani 1 1 d . B 2
H12A H 0.2233 0.4646 0.4018 0.046 Uiso 1 1 calc R B 2
H12B H 0.1694 0.3561 0.4065 0.046 Uiso 1 1 calc R B 2
C13 C 0.4264(5) 0.2650(3) 0.5027(3) 0.0306(8) Uani 1 1 d . B 2
H13A H 0.3264 0.2803 0.5533 0.037 Uiso 1 1 calc R B 2
H13B H 0.5459 0.2422 0.5313 0.037 Uiso 1 1 calc R B 2
C14 C 0.3656(5) 0.1790(3) 0.4826(3) 0.0274(8) Uani 1 1 d . B 2
C15 C 0.2500(5) 0.1000(3) 0.5567(3) 0.0305(8) Uani 1 1 d . B 2
H15A H 0.2002 0.0995 0.6224 0.037 Uiso 1 1 calc R B 2
C16 C 0.2075(5) 0.0207(3) 0.5334(3) 0.0333(9) Uani 1 1 d . B 2
H16A H 0.1281 -0.0346 0.5829 0.040 Uiso 1 1 calc R B 2
C17 C 0.2829(5) 0.0241(3) 0.4369(3) 0.0330(9) Uani 1 1 d . B 2
H17A H 0.2567 -0.0292 0.4196 0.040 Uiso 1 1 calc R B 2
C18 C 0.3964(5) 0.1058(3) 0.3662(3) 0.0292(8) Uani 1 1 d . B 2
H18A H 0.4471 0.1077 0.3000 0.035 Uiso 1 1 calc R B 2
C19 C 0.5812(6) 0.4373(3) 0.4038(3) 0.0405(10) Uani 1 1 d . B 2
H19A H 0.5010 0.4864 0.4293 0.049 Uiso 1 1 calc R B 2
H19B H 0.6714 0.3977 0.4517 0.049 Uiso 1 1 calc R B 2
C20 C 0.6907(5) 0.4994(3) 0.2982(3) 0.0293(8) Uani 1 1 d . B 2
C21 C 0.7604(5) 0.5966(3) 0.2690(3) 0.0328(9) Uani 1 1 d . B 2
H21A H 0.7354 0.6287 0.3154 0.039 Uiso 1 1 calc R B 2
C22 C 0.8673(5) 0.6470(3) 0.1713(3) 0.0318(8) Uani 1 1 d . B 2
H22A H 0.9188 0.7133 0.1506 0.038 Uiso 1 1 calc R B 2
C23 C 0.8983(5) 0.6004(3) 0.1044(3) 0.0293(8) Uani 1 1 d . B 2
H23A H 0.9684 0.6349 0.0364 0.035 Uiso 1 1 calc R B 2
C24 C 0.8258(5) 0.5024(3) 0.1376(3) 0.0265(8) Uani 1 1 d . B 2
H24A H 0.8491 0.4696 0.0919 0.032 Uiso 1 1 calc R B 2
O10 O 0.5069(5) 0.9504(3) 0.2439(3) 0.0577(9) Uani 1 1 d . C 3
H10A H 0.435(8) 0.911(5) 0.280(5) 0.087 Uiso 1 1 d . D 3
C25 C 0.6265(7) 0.9080(4) 0.1824(4) 0.0654(15) Uani 1 1 d . C 3
H36C H 0.5800 0.9313 0.1175 0.098 Uiso 1 1 calc R C 3
H36B H 0.6286 0.8307 0.2186 0.098 Uiso 1 1 calc R C 3
H36A H 0.7558 0.9321 0.1676 0.098 Uiso 1 1 calc R C 3

loop_
_atom_site_aniso_label
_atom_site_aniso_U_11
_atom_site_aniso_U_22
_atom_site_aniso_U_33
_atom_site_aniso_U_23
_atom_site_aniso_U_13
_atom_site_aniso_U_12
Mn1 0.0216(3) 0.0274(3) 0.0254(3) -0.0137(2) -0.0113(2) 0.0061(2)
Cl1 0.0267(5) 0.0463(6) 0.0327(5) -0.0206(5) -0.0116(4) 0.0050(4)
O1 0.0393(16) 0.0679(19) 0.0428(17) -0.0320(16) -0.0266(14) 0.0311(15)
O3 0.0424(17) 0.072(2) 0.0575(19) -0.0461(17) -0.0153(15) 0.0014(15)
O4 0.047(3) 0.054(3) 0.108(7) -0.047(4) -0.048(4) 0.028(2)
O5 0.098(7) 0.063(3) 0.035(3) -0.022(2) -0.029(3) 0.005(4)
O6 0.043(4) 0.131(8) 0.068(6) -0.060(6) 0.013(3) -0.041(4)
O7 0.086(15) 0.086(9) 0.126(17) -0.081(11) -0.082(14) 0.036(9)
O8 0.054(8) 0.112(13) 0.085(14) -0.067(13) 0.009(9) -0.015(9)
O9 0.100(17) 0.092(13) 0.071(11) -0.027(10) -0.003(11) -0.039(12)
N1 0.0168(14) 0.0307(16) 0.0292(16) -0.0114(14) -0.0082(12) 0.0050(12)
N2 0.0235(15) 0.0334(16) 0.0260(16) -0.0156(14) -0.0073(13) 0.0078(13)
N3 0.0384(18) 0.0321(16) 0.0266(16) -0.0158(14) -0.0113(14) 0.0022(14)
N4 0.0240(15) 0.0293(16) 0.0329(17) -0.0157(14) -0.0169(13) 0.0064(12)
N5 0.0266(15) 0.0274(15) 0.0273(16) -0.0137(13) -0.0152(13) 0.0035(12)
N6 0.0163(14) 0.0340(16) 0.0211(15) -0.0120(13) -0.0143(12) 0.0074(12)
C1 0.0239(18) 0.0253(18) 0.0283(19) -0.0084(16) -0.0047(15) 0.0049(15)
C2 0.031(2) 0.044(2) 0.031(2) -0.0175(19) -0.0131(17) 0.0104(17)
C3 0.030(2) 0.050(2) 0.038(2) -0.019(2) -0.0167(18) 0.0172(18)
C4 0.030(2) 0.036(2) 0.043(2) -0.0193(19) -0.0053(18) 0.0085(17)
C5 0.030(2) 0.0294(19) 0.036(2) -0.0158(17) -0.0064(17) 0.0017(16)
C6 0.0227(18) 0.0297(19) 0.037(2) -0.0152(17) -0.0067(16) -0.0001(15)
C7 0.031(2) 0.042(2) 0.039(2) -0.0240(19) -0.0138(17) 0.0017(17)
C8 0.028(2) 0.048(2) 0.040(2) -0.024(2) -0.0189(18) 0.0107(18)
C9 0.0219(18) 0.0337(19) 0.035(2) -0.0170(17) -0.0088(16) 0.0055(15)
C10 0.0238(19) 0.040(2) 0.033(2) -0.0157(18) -0.0114(17) 0.0105(16)
C11 0.034(2) 0.040(2) 0.033(2) -0.0180(18) -0.0109(17) 0.0146(17)
C12 0.041(2) 0.036(2) 0.034(2) -0.0177(18) -0.0040(18) 0.0125(18)
C13 0.037(2) 0.033(2) 0.0237(19) -0.0131(17) -0.0081(16) -0.0007(17)
C14 0.0249(18) 0.0323(19) 0.0285(19) -0.0139(17) -0.0155(16) 0.0081(15)
C15 0.0241(19) 0.035(2) 0.033(2) -0.0132(18) -0.0138(16) 0.0065(16)
C16 0.0211(18) 0.031(2) 0.046(2) -0.0112(18) -0.0183(17) 0.0045(15)
C17 0.0228(18) 0.036(2) 0.051(2) -0.025(2) -0.0227(18) 0.0098(16)
C18 0.0227(18) 0.037(2) 0.038(2) -0.0217(18) -0.0210(17) 0.0128(16)
C19 0.063(3) 0.035(2) 0.033(2) -0.0205(19) -0.013(2) -0.007(2)
C20 0.036(2) 0.0311(19) 0.0273(19) -0.0161(17) -0.0155(16) 0.0050(16)
C21 0.040(2) 0.033(2) 0.036(2) -0.0214(18) -0.0157(18) 0.0029(17)
C22 0.028(2) 0.0288(19) 0.041(2) -0.0142(18) -0.0150(17) 0.0028(15)
C23 0.0251(18) 0.0303(19) 0.033(2) -0.0132(17) -0.0116(16) 0.0044(15)
C24 0.0230(18) 0.0296(19) 0.031(2) -0.0161(17) -0.0101(16) 0.0058(15)
O10 0.050(2) 0.057(2) 0.079(3) -0.040(2) -0.0165(18) 0.0016(16)
C25 0.053(3) 0.055(3) 0.085(4) -0.039(3) 0.020(3) -0.011(2)

loop_
_atom_type_symbol
_atom_type_description
_atom_type_scat_dispersion_real
_atom_type_scat_dispersion_imag
_atom_type_scat_source
C C 0.0033 0.0016 'International Tables Vol C Tables 4.2.6.8 and 6.1.1.4'
H H 0.0000 0.0000 'International Tables Vol C Tables 4.2.6.8 and 6.1.1.4'
N N 0.0061 0.0033 'International Tables Vol C Tables 4.2.6.8 and 6.1.1.4'
O O 0.0106 0.0060 'International Tables Vol C Tables 4.2.6.8 and 6.1.1.4'
Mn Mn 0.3368 0.7283 'International Tables Vol C Tables 4.2.6.8 and 6.1.1.4'
Cl Cl 0.1484 0.1585 'International Tables Vol C Tables 4.2.6.8 and 6.1.1.4'

loop_
_geom_angle_atom_site_label_1
_geom_angle_atom_site_label_2
_geom_angle_atom_site_label_3
_geom_angle
N6 Mn1 N2 174.54(12)
N6 Mn1 N5 90.35(12)
N2 Mn1 N5 85.02(12)
N6 Mn1 N4 91.96(12)
N2 Mn1 N4 91.61(12)
N5 Mn1 N4 162.69(11)
N6 Mn1 N3 94.73(13)
N2 Mn1 N3 81.82(12)
N5 Mn1 N3 82.58(12)
N4 Mn1 N3 80.13(12)
N6 Mn1 N1 104.88(12)
N2 Mn1 N1 78.87(11)
N5 Mn1 N1 100.48(11)
N4 Mn1 N1 95.50(11)
N3 Mn1 N1 160.08(11)
O8 Cl1 O6 125.4(7)
O8 Cl1 O5 68.1(10)
O6 Cl1 O5 112.1(4)
O6 Cl1 O4 109.9(5)
O5 Cl1 O4 109.0(4)
O8 Cl1 O3 120.1(6)
O6 Cl1 O3 111.2(4)
O5 Cl1 O3 109.2(3)
O4 Cl1 O3 105.2(3)
O8 Cl1 O9 106.7(11)
O5 Cl1 O9 137.2(9)
O4 Cl1 O9 77.9(10)
O3 Cl1 O9 109.3(9)
O8 Cl1 O7 109.7(9)
O6 Cl1 O7 71.4(9)
O5 Cl1 O7 46.6(8)
O4 Cl1 O7 146.6(6)
O3 Cl1 O7 105.0(4)
O9 Cl1 O7 105.0(10)
C9 N1 C1 117.2(3)
C9 N1 Mn1 112.2(2)
C1 N1 Mn1 130.3(2)
C10 N2 C11 120.4(3)
C10 N2 Mn1 121.8(2)
C11 N2 Mn1 117.0(2)
C13 N3 C19 112.4(3)
C13 N3 C12 109.1(3)
C19 N3 C12 112.9(3)
C13 N3 Mn1 106.1(2)
C19 N3 Mn1 106.1(2)
C12 N3 Mn1 110.0(2)
C18 N4 C14 118.4(3)
C18 N4 Mn1 128.5(3)
C14 N4 Mn1 113.0(2)
C24 N5 C20 119.2(3)
C24 N5 Mn1 127.5(2)
C20 N5 Mn1 113.3(2)
O2B N6 Mn1 165.0(3)
O2 N6 Mn1 171.9(7)
N1 C1 C6 121.0(3)
N1 C1 C2 120.8(3)
C6 C1 C2 118.2(3)
C3 C2 C1 120.8(3)
C3 C2 H2A 119.6
C1 C2 H2A 119.6
C2 C3 C4 121.1(4)
C2 C3 H3A 119.4
C4 C3 H3A 119.4
C5 C4 C3 119.8(3)
C5 C4 H4A 120.1
C3 C4 H4A 120.1
C4 C5 C6 120.3(3)
C4 C5 H5A 119.9
C6 C5 H5A 119.9
C7 C6 C1 119.1(3)
C7 C6 C5 121.1(3)
C1 C6 C5 119.7(3)
C8 C7 C6 118.7(3)
C8 C7 H7A 120.6
C6 C7 H7A 120.6
C7 C8 C9 119.7(3)
C7 C8 H8A 120.1
C9 C8 H8A 120.1
N1 C9 C8 124.1(3)
N1 C9 C10 116.1(3)
C8 C9 C10 119.8(3)
O1 C10 N2 129.7(3)
O1 C10 C9 120.0(3)
N2 C10 C9 110.3(3)
N2 C11 C12 105.9(3)
N2 C11 H11A 110.6
C12 C11 H11A 110.6
N2 C11 H11B 110.6
C12 C11 H11B 110.6
H11A C11 H11B 108.7
N3 C12 C11 110.2(3)
N3 C12 H12A 109.6
C11 C12 H12A 109.6
N3 C12 H12B 109.6
C11 C12 H12B 109.6
H12A C12 H12B 108.1
N3 C13 C14 107.9(3)
N3 C13 H13A 110.1
C14 C13 H13A 110.1
N3 C13 H13B 110.1
C14 C13 H13B 110.1
H13A C13 H13B 108.4
N4 C14 C15 122.2(3)
N4 C14 C13 115.4(3)
C15 C14 C13 122.4(3)
C14 C15 C16 118.8(3)
C14 C15 H15A 120.6
C16 C15 H15A 120.6
C17 C16 C15 118.9(4)
C17 C16 H16A 120.6
C15 C16 H16A 120.6
C18 C17 C16 119.4(3)
C18 C17 H17A 120.3
C16 C17 H17A 120.3
N4 C18 C17 122.3(3)
N4 C18 H18A 118.8
C17 C18 H18A 118.8
C20 C19 N3 111.2(3)
C20 C19 H19A 109.4
N3 C19 H19A 109.4
C20 C19 H19B 109.4
N3 C19 H19B 109.4
H19A C19 H19B 108.0
N5 C20 C21 121.1(3)
N5 C20 C19 116.0(3)
C21 C20 C19 122.9(3)
C20 C21 C22 119.3(3)
C20 C21 H21A 120.3
C22 C21 H21A 120.3
C23 C22 C21 119.5(3)
C23 C22 H22A 120.2
C21 C22 H22A 120.2
C22 C23 C24 119.0(3)
C22 C23 H23A 120.5
C24 C23 H23A 120.5
N5 C24 C23 121.9(3)
N5 C24 H24A 119.1
C23 C24 H24A 119.1
C25 O10 H10A 108(5)

loop_
_geom_bond_atom_site_label_1
_geom_bond_atom_site_label_2
_geom_bond_distance
Mn1 N6 1.679(3)
Mn1 N2 1.958(3)
Mn1 N5 2.033(3)
Mn1 N4 2.060(3)
Mn1 N3 2.065(3)
Mn1 N1 2.087(3)
Cl1 O8 1.382(12)
Cl1 O6 1.396(7)
Cl1 O5 1.418(5)
Cl1 O4 1.434(5)
Cl1 O3 1.446(3)
Cl1 O9 1.450(19)
Cl1 O7 1.459(11)
O1 C10 1.244(4)
O2 N6 1.234(15)
O2B N6 1.213(5)
N1 C9 1.345(4)
N1 C1 1.393(4)
N2 C10 1.309(5)
N2 C11 1.461(4)
N3 C13 1.492(5)
N3 C19 1.501(5)
N3 C12 1.510(5)
N4 C18 1.346(4)
N4 C14 1.359(4)
N5 C24 1.339(4)
N5 C20 1.362(4)
C1 C6 1.420(5)
C1 C2 1.423(5)
C2 C3 1.367(5)
C2 H2A 0.9500
C3 C4 1.405(5)
C3 H3A 0.9500
C4 C5 1.378(5)
C4 H4A 0.9500
C5 C6 1.423(5)
C5 H5A 0.9500
C6 C7 1.418(5)
C7 C8 1.365(5)
C7 H7A 0.9500
C8 C9 1.397(5)
C8 H8A 0.9500
C9 C10 1.520(5)
C11 C12 1.514(5)
C11 H11A 0.9900
C11 H11B 0.9900
C12 H12A 0.9900
C12 H12B 0.9900
C13 C14 1.510(5)
C13 H13A 0.9900
C13 H13B 0.9900
C14 C15 1.380(5)
C15 C16 1.398(5)
C15 H15A 0.9500
C16 C17 1.383(5)
C16 H16A 0.9500
C17 C18 1.379(5)
C17 H17A 0.9500
C18 H18A 0.9500
C19 C20 1.496(5)
C19 H19A 0.9900
C19 H19B 0.9900
C20 C21 1.377(5)
C21 C22 1.384(5)
C21 H21A 0.9500
C22 C23 1.374(5)
C22 H22A 0.9500
C23 C24 1.386(5)
C23 H23A 0.9500
C24 H24A 0.9500
O10 C25 1.383(5)
O10 H10A 0.75(6)
C25 H36C 0.9800
C25 H36B 0.9800
C25 H36A 0.9800
